data_4312706
loop_
_publ_author_name
'Hitoshi Miyasaka'
'Rodolphe Cl\'erac'
'Kaori Mizushima'
'Ken-ichi Sugiura'
'Masahiro Yamashita'
'Wolfgang Wernsdorfer'
'Claude Coulon'

_publ_section_title
;
 [Mn2(saltmen)2Ni(pao)2(L)2](A)2 with L = Pyridine, 4-Picoline,
 4-tert-Butylpyridine, N-Methylimidazole and A = ClO4-, BF4-, PF6-, ReO4-:
 A Family of Single-Chain Magnets
;
_journal_name_full 'Inorganic Chemistry'
_journal_page_first 8203
_journal_page_last 8213
_journal_paper_doi 10.1021/ic034872o
_journal_volume 42
_journal_year 2003
_chemical_formula_moiety 'C62 H64 F12 N10 Mn2 O6 Ni P2 '
_chemical_formula_sum 'C62 H64 F12 Mn2 N10 Ni O6 P2'
_chemical_formula_weight 1503.76
_space_group_IT_number 15
_symmetry_cell_setting monoclinic
_symmetry_Int_Tables_number 15
_symmetry_space_group_name_Hall '-C 2yc'
_symmetry_space_group_name_H-M 'C 1 2/c 1'
_cell_angle_alpha 90
_cell_angle_beta 98.946(4)
_cell_angle_gamma 90
_cell_formula_units_Z 4
_cell_length_a 21.173(3)
_cell_length_b 16.097(1)
_cell_length_c 19.024(2)
_cell_measurement_reflns_used 22858
_cell_measurement_temperature 103.0
_cell_measurement_theta_max 13.8
_cell_measurement_theta_min 1.6
_cell_volume 6404.9(12)
_computing_cell_refinement PROCESS-AUTO
_computing_data_collection PROCESS-AUTO
_computing_data_reduction CrystalStructure
_computing_publication_material 'CrystalStructure Ver. 3.00'
_computing_structure_refinement CRYSTALS
_computing_structure_solution SIR92
_diffrn_detector_area_resol_mean 10.00
_diffrn_measured_fraction_theta_full 0.9622
_diffrn_measured_fraction_theta_max 0.9622
_diffrn_measurement_device_type 'Rigaku RAXIS-RAPID'
_diffrn_measurement_method \w
_diffrn_radiation_type 'Mo K\a'
_diffrn_radiation_wavelength 0.7107
_diffrn_reflns_av_R_equivalents 0.090
_diffrn_reflns_limit_h_max 26
_diffrn_reflns_limit_h_min -26
_diffrn_reflns_limit_k_max 20
_diffrn_reflns_limit_k_min -20
_diffrn_reflns_limit_l_max 24
_diffrn_reflns_limit_l_min -23
_diffrn_reflns_number 28305
_diffrn_reflns_theta_full 27.49
_diffrn_reflns_theta_max 27.49
_exptl_absorpt_coefficient_mu 0.824
_exptl_absorpt_correction_T_max 0.921
_exptl_absorpt_correction_T_min 0.557
_exptl_absorpt_correction_type psi-scan
_exptl_absorpt_process_details '(North, Phillips & Mathews, 1968)'
_exptl_crystal_colour brown
_exptl_crystal_density_diffrn 1.559
_exptl_crystal_density_method 'not measured'
_exptl_crystal_description block
_exptl_crystal_F_000 3080.00
_exptl_crystal_size_max 0.15
_exptl_crystal_size_mid 0.13
_exptl_crystal_size_min 0.10
_refine_diff_density_max 1.62
_refine_diff_density_min -1.50
_refine_ls_extinction_method none
_refine_ls_goodness_of_fit_ref 1.014
_refine_ls_hydrogen_treatment refall
_refine_ls_number_parameters 431
_refine_ls_number_reflns 7107
_refine_ls_R_factor_gt 0.0600
_refine_ls_shift/su_max 0.0000
_refine_ls_structure_factor_coef Fsqd
_refine_ls_weighting_details 'w = 1/[0.0007Fo^2^ + 1.0000\s^2^(Fo) + 0.0000]/(4Fo^2^)'
_refine_ls_weighting_scheme calc
_refine_ls_wR_factor_ref 0.1320
_reflns_number_gt 3889
_reflns_number_total 7107
_reflns_threshold_expression F^2^>2.0\s(F^2^)
_cod_data_source_file ic034872osi20031017_090813.cif
_cod_data_source_block '__[Mn2(saltmen)2Ni(pao)2(py)2](PF6)2'
_cod_depositor_comments
;
The following automatic conversions were performed:

'_exptl_absorpt_correction_type' tag value 'psi-scans' was replaced
with 'psi-scan' value.

Automatic conversion script
Id: cif_fix_values 1646 2011-03-28 12:23:43Z adriana 
;
_cod_original_cell_volume 6404.9(1)
_cod_original_formula_sum 'C62 H64 F12 N10 Mn2 O6 Ni P2 '
_cod_database_code 4312706

loop_
_symmetry_equiv_pos_as_xyz
x,y,z
-x,-y,-z
x+1/2,y+1/2,z
-x+1/2,-y+1/2,-z
-x,y,-z+1/2
x,-y,z+1/2
-x+1/2,y+1/2,-z+1/2
x+1/2,-y+1/2,z+1/2

loop_
_atom_site_label
_atom_site_type_symbol
_atom_site_fract_x
_atom_site_fract_y
_atom_site_fract_z
_atom_site_U_iso_or_equiv
_atom_site_adp_type
_atom_site_occupancy
_atom_site_symmetry_multiplicity
_atom_site_calc_flag
_atom_site_refinement_flags
_atom_site_disorder_assembly
_atom_site_disorder_group
Ni1 Ni 0.5000 0.25842(5) 0.2500 0.0278(2) Uani 1.00 1 d . . .
Mn1 Mn 0.31596(3) 0.20654(4) 0.04929(3) 0.0238(2) Uani 1.00 1 d . . .
P1 P 0.38342(7) -0.23744(8) 0.15054(7) 0.0456(4) Uani 1.00 1 d . . .
F1 F 0.4087(2) -0.1487(2) 0.1348(2) 0.087(1) Uani 1.00 1 d . . .
F2 F 0.3365(2) -0.2276(3) 0.0790(2) 0.110(2) Uani 1.00 1 d . . .
F3 F 0.4380(2) -0.2774(2) 0.1127(2) 0.091(1) Uani 1.00 1 d . . .
F4 F 0.3582(3) -0.3258(2) 0.1612(3) 0.146(2) Uani 1.00 1 d . . .
F5 F 0.4296(2) -0.2447(3) 0.2235(2) 0.120(2) Uani 1.00 1 d . . .
F6 F 0.3322(2) -0.1985(2) 0.1926(2) 0.079(1) Uani 1.00 1 d . . .
O1 O 0.2888(1) 0.3185(2) 0.0327(1) 0.0261(8) Uani 1.00 1 d . . .
O2 O 0.2638(1) 0.1895(2) 0.1192(1) 0.0315(9) Uani 1.00 1 d . . .
O3 O 0.3987(1) 0.2445(2) 0.1173(1) 0.0322(8) Uani 1.00 1 d . . .
N1 N 0.3676(2) 0.2113(2) -0.0297(2) 0.027(1) Uani 1.00 1 d . . .
N2 N 0.3338(2) 0.0863(2) 0.0417(2) 0.025(1) Uani 1.00 1 d . . .
N3 N 0.4107(2) 0.2567(3) 0.1864(3) 0.064(2) Uani 1.00 1 d . . .
N4 N 0.4372(2) 0.2614(2) 0.3255(2) 0.042(1) Uani 1.00 1 d . . .
N5 N 0.5000 0.3901(3) 0.2500 0.034(2) Uani 1.00 1 d . . .
N6 N 0.5000 0.1263(3) 0.2500 0.035(2) Uani 1.00 1 d . . .
C1 C 0.3285(2) 0.3779(3) 0.0163(2) 0.030(1) Uani 1.00 1 d . . .
C2 C 0.3212(2) 0.4595(3) 0.0388(3) 0.037(1) Uani 1.00 1 d . . .
C3 C 0.3587(2) 0.5232(3) 0.0199(3) 0.048(2) Uani 1.00 1 d . . .
C4 C 0.4050(3) 0.5077(3) -0.0229(3) 0.055(2) Uani 1.00 1 d . . .
C5 C 0.4139(2) 0.4282(3) -0.0456(3) 0.048(2) Uani 1.00 1 d . . .
C6 C 0.3769(2) 0.3614(3) -0.0254(2) 0.032(1) Uani 1.00 1 d . . .
C7 C 0.3892(2) 0.2801(3) -0.0512(2) 0.032(1) Uani 1.00 1 d . . .
C8 C 0.3799(2) 0.1302(3) -0.0636(2) 0.030(1) Uani 1.00 1 d . . .
C9 C 0.4422(2) 0.1320(3) -0.0959(3) 0.040(1) Uani 1.00 1 d . . .
C10 C 0.3232(2) 0.1156(3) -0.1224(2) 0.034(1) Uani 1.00 1 d . . .
C11 C 0.3840(2) 0.0639(3) -0.0025(2) 0.028(1) Uani 1.00 1 d . . .
C12 C 0.4476(2) 0.0697(3) 0.0481(2) 0.035(1) Uani 1.00 1 d . . .
C13 C 0.3748(2) -0.0238(3) -0.0333(2) 0.037(1) Uani 1.00 1 d . . .
C14 C 0.3116(2) 0.0294(3) 0.0800(2) 0.031(1) Uani 1.00 1 d . . .
C15 C 0.2702(2) 0.0422(3) 0.1318(2) 0.034(1) Uani 1.00 1 d . . .
C16 C 0.2516(3) -0.0296(3) 0.1666(3) 0.052(2) Uani 1.00 1 d . . .
C17 C 0.2137(3) -0.0231(4) 0.2188(3) 0.061(2) Uani 1.00 1 d . . .
C18 C 0.1932(3) 0.0546(3) 0.2371(3) 0.051(2) Uani 1.00 1 d . . .
C19 C 0.2105(2) 0.1251(3) 0.2036(3) 0.042(2) Uani 1.00 1 d . . .
C20 C 0.2489(2) 0.1206(3) 0.1500(2) 0.032(1) Uani 1.00 1 d . . .
C21 C 0.3612(3) 0.2660(3) 0.2244(3) 0.061(2) Uani 1.00 1 d . . .
C22 C 0.3757(3) 0.2657(3) 0.2994(3) 0.048(2) Uani 1.00 1 d . . .
C23 C 0.3270(3) 0.2655(3) 0.3424(3) 0.059(2) Uani 1.00 1 d . . .
C24 C 0.3450(3) 0.2632(3) 0.4150(3) 0.064(2) Uani 1.00 1 d . . .
C25 C 0.4093(3) 0.2627(3) 0.4435(3) 0.061(2) Uani 1.00 1 d . . .
C26 C 0.4542(3) 0.2619(3) 0.3974(3) 0.053(2) Uani 1.00 1 d . . .
C27 C 0.5302(2) 0.4329(3) 0.3049(3) 0.040(1) Uani 1.00 1 d . . .
C28 C 0.5314(2) 0.5188(3) 0.3074(3) 0.042(1) Uani 1.00 1 d . . .
C29 C 0.5000 0.5633(4) 0.2500 0.038(2) Uani 1.00 1 d . . .
C30 C 0.4461(2) 0.0825(3) 0.2474(3) 0.047(2) Uani 1.00 1 d . . .
C31 C 0.4438(3) -0.0026(3) 0.2457(3) 0.053(2) Uani 1.00 1 d . . .
C32 C 0.5000 -0.0493(4) 0.2500 0.042(2) Uani 1.00 1 d . . .
H1 H 0.2896(2) 0.4713(3) 0.0677(3) 0.043(2) Uiso 1.00 1 c . . .
H2 H 0.3529(2) 0.5780(3) 0.0362(3) 0.056(2) Uiso 1.00 1 c . . .
H3 H 0.4303(3) 0.5519(3) -0.0364(3) 0.064(2) Uiso 1.00 1 c . . .
H4 H 0.4452(2) 0.4177(3) -0.0753(3) 0.057(2) Uiso 1.00 1 c . . .
H5 H 0.4156(2) 0.2767(3) -0.0871(2) 0.038(2) Uiso 1.00 1 c . . .
H6 H 0.4473(2) 0.0806(3) -0.1189(3) 0.050(2) Uiso 1.00 1 c . . .
H7 H 0.4401(2) 0.1758(3) -0.1298(3) 0.050(2) Uiso 1.00 1 c . . .
H8 H 0.4774(2) 0.1408(3) -0.0594(3) 0.050(2) Uiso 1.00 1 c . . .
H9 H 0.2853(2) 0.1097(3) -0.1020(2) 0.040(2) Uiso 1.00 1 c . . .
H10 H 0.3189(2) 0.1615(3) -0.1542(2) 0.040(2) Uiso 1.00 1 c . . .
H11 H 0.3302(2) 0.0664(3) -0.1478(2) 0.040(2) Uiso 1.00 1 c . . .
H12 H 0.4476(2) 0.0317(3) 0.0862(2) 0.042(2) Uiso 1.00 1 c . . .
H13 H 0.4818(2) 0.0566(3) 0.0229(2) 0.042(2) Uiso 1.00 1 c . . .
H14 H 0.4532(2) 0.1246(3) 0.0664(2) 0.042(2) Uiso 1.00 1 c . . .
H15 H 0.3313(2) -0.0314(3) -0.0538(2) 0.044(2) Uiso 1.00 1 c . . .
H16 H 0.4013(2) -0.0312(3) -0.0689(2) 0.044(2) Uiso 1.00 1 c . . .
H17 H 0.3861(2) -0.0634(3) 0.0035(2) 0.044(2) Uiso 1.00 1 c . . .
H18 H 0.3242(2) -0.0262(3) 0.0730(2) 0.037(2) Uiso 1.00 1 c . . .
H19 H 0.2654(3) -0.0829(3) 0.1535(3) 0.064(2) Uiso 1.00 1 c . . .
H20 H 0.2018(3) -0.0713(4) 0.2424(3) 0.075(2) Uiso 1.00 1 c . . .
H21 H 0.1670(3) 0.0594(3) 0.2731(3) 0.063(2) Uiso 1.00 1 c . . .
H22 H 0.1961(2) 0.1777(3) 0.2170(2) 0.051(2) Uiso 1.00 1 c . . .
H23 H 0.3182(3) 0.2724(3) 0.2008(3) 0.073(2) Uiso 1.00 1 c . . .
H24 H 0.2833(3) 0.2671(3) 0.3218(3) 0.072(2) Uiso 1.00 1 c . . .
H25 H 0.3134(3) 0.2619(3) 0.4453(3) 0.080(2) Uiso 1.00 1 c . . .
H26 H 0.4224(3) 0.2629(3) 0.4938(3) 0.075(2) Uiso 1.00 1 c . . .
H27 H 0.4985(3) 0.2616(3) 0.4168(3) 0.065(2) Uiso 1.00 1 c . . .
H28 H 0.5525(2) 0.4027(3) 0.3442(3) 0.046(2) Uiso 1.00 1 c . . .
H29 H 0.5533(2) 0.5468(3) 0.3479(3) 0.048(2) Uiso 1.00 1 c . . .
H30 H 0.50000(1) 0.6223(4) 0.25000(1) 0.046(2) Uiso 1.00 1 c . . .
H31 H 0.4071(2) 0.1120(3) 0.2467(3) 0.057(2) Uiso 1.00 1 c . . .
H32 H 0.4037(3) -0.0302(3) 0.2416(3) 0.064(2) Uiso 1.00 1 c . . .
H33 H 0.50000(1) -0.1083(4) 0.25000(1) 0.051(2) Uiso 1.00 1 c . . .

loop_
_atom_site_aniso_label
_atom_site_aniso_U_11
_atom_site_aniso_U_22
_atom_site_aniso_U_33
_atom_site_aniso_U_12
_atom_site_aniso_U_13
_atom_site_aniso_U_23
Ni1 0.0264(5) 0.0247(4) 0.0296(4) 0.0000 -0.0047(4) 0.0000
Mn1 0.0211(4) 0.0247(3) 0.0254(3) 0.0073(3) 0.0030(3) 0.0004(3)
P1 0.0505(9) 0.0363(7) 0.0534(8) -0.0027(6) 0.0185(7) 0.0005(6)
F1 0.084(3) 0.046(2) 0.136(3) -0.014(2) 0.032(2) 0.009(2)
F2 0.074(3) 0.199(5) 0.055(2) -0.019(3) 0.001(2) -0.015(3)
F3 0.096(3) 0.087(3) 0.102(3) 0.034(2) 0.051(2) 0.014(2)
F4 0.202(5) 0.052(2) 0.215(5) -0.047(3) 0.130(5) -0.025(3)
F5 0.119(4) 0.159(4) 0.072(3) 0.079(3) -0.011(2) 0.002(3)
F6 0.087(3) 0.089(3) 0.070(2) 0.033(2) 0.042(2) 0.015(2)
O1 0.019(2) 0.022(2) 0.037(2) 0.002(1) 0.003(1) -0.002(1)
O2 0.034(2) 0.030(2) 0.033(2) 0.010(1) 0.014(1) 0.003(1)
O3 0.033(2) 0.038(2) 0.024(2) -0.002(1) -0.001(1) -0.006(1)
N1 0.019(2) 0.032(2) 0.031(2) 0.004(2) 0.003(1) -0.001(2)
N2 0.020(2) 0.028(2) 0.028(2) 0.004(1) 0.003(1) -0.003(1)
N3 0.054(3) 0.070(3) 0.061(3) 0.030(3) -0.012(3) -0.022(2)
N4 0.044(3) 0.034(2) 0.048(3) -0.001(2) 0.011(2) 0.001(2)
N5 0.032(3) 0.026(3) 0.044(3) 0.0000 0.010(3) 0.0000
N6 0.033(3) 0.029(3) 0.042(3) 0.0000 0.005(3) 0.0000
C1 0.022(2) 0.027(2) 0.037(3) 0.002(2) -0.004(2) -0.003(2)
C2 0.023(3) 0.026(2) 0.060(3) 0.000(2) -0.001(2) -0.008(2)
C3 0.037(3) 0.033(3) 0.070(4) -0.003(2) -0.002(3) -0.009(2)
C4 0.039(3) 0.032(3) 0.091(4) -0.011(2) 0.001(3) 0.004(3)
C5 0.031(3) 0.042(3) 0.069(4) -0.007(2) 0.007(3) -0.000(3)
C6 0.020(2) 0.031(2) 0.044(3) -0.001(2) 0.002(2) 0.002(2)
C7 0.020(2) 0.038(3) 0.038(3) -0.001(2) 0.007(2) -0.002(2)
C8 0.025(3) 0.031(2) 0.034(3) 0.007(2) 0.008(2) -0.007(2)
C9 0.033(3) 0.044(3) 0.045(3) 0.008(2) 0.017(2) -0.004(2)
C10 0.036(3) 0.036(3) 0.029(2) 0.006(2) 0.002(2) -0.002(2)
C11 0.023(2) 0.029(2) 0.033(2) 0.005(2) 0.009(2) -0.005(2)
C12 0.028(3) 0.036(3) 0.041(3) 0.014(2) 0.005(2) -0.002(2)
C13 0.036(3) 0.033(3) 0.042(3) 0.009(2) 0.008(2) -0.005(2)
C14 0.029(3) 0.025(2) 0.039(3) 0.006(2) 0.004(2) -0.000(2)
C15 0.031(3) 0.035(3) 0.036(3) 0.002(2) 0.007(2) 0.004(2)
C16 0.058(4) 0.040(3) 0.064(4) -0.002(3) 0.026(3) 0.006(3)
C17 0.064(4) 0.055(4) 0.070(4) -0.014(3) 0.031(3) 0.006(3)
C18 0.050(3) 0.063(4) 0.046(3) -0.012(3) 0.024(3) -0.002(3)
C19 0.039(3) 0.047(3) 0.041(3) 0.001(2) 0.014(2) -0.004(2)
C20 0.029(3) 0.035(3) 0.032(2) 0.003(2) 0.004(2) 0.003(2)
C21 0.043(4) 0.056(4) 0.083(4) 0.011(3) 0.010(3) -0.009(3)
C22 0.064(4) 0.042(3) 0.043(3) 0.003(3) 0.020(3) -0.006(2)
C23 0.060(4) 0.059(4) 0.063(4) 0.013(3) 0.026(3) -0.011(3)
C24 0.082(5) 0.056(4) 0.062(4) 0.017(3) 0.041(4) 0.005(3)
C25 0.082(5) 0.059(4) 0.046(3) 0.015(3) 0.026(3) 0.004(3)
C26 0.086(4) 0.036(3) 0.041(3) 0.006(3) 0.019(3) 0.002(2)
C27 0.035(3) 0.034(3) 0.049(3) 0.002(2) -0.000(2) 0.003(2)
C28 0.037(3) 0.032(3) 0.053(3) -0.004(2) -0.005(2) -0.003(2)
C29 0.036(4) 0.027(4) 0.050(4) 0.0000 0.005(3) 0.0000
C30 0.037(3) 0.041(3) 0.065(3) -0.003(2) 0.014(3) -0.001(2)
C31 0.048(4) 0.043(3) 0.068(4) -0.010(3) 0.011(3) -0.002(3)
C32 0.061(5) 0.036(4) 0.032(4) 0.0000 0.016(3) 0.0000

loop_
_atom_type_symbol
_atom_type_description
_atom_type_scat_dispersion_real
_atom_type_scat_dispersion_imag
_atom_type_scat_source
C C 0.003 0.002
;
International Tables for Crystallography
(1992, Vol. C, Tables 4.2.6.8 and 6.1.1.4)
;
H H 0.000 0.000
;
International Tables for Crystallography
(1992, Vol. C, Table 6.1.1.4)
;
F F 0.017 0.010
;
International Tables for Crystallography
(1992, Vol. C, Tables 4.2.6.8 and 6.1.1.4)
;
N N 0.006 0.003
;
International Tables for Crystallography
(1992, Vol. C, Tables 4.2.6.8 and 6.1.1.4)
;
Mn Mn 0.337 0.728
;
International Tables for Crystallography
(1992, Vol. C, Tables 4.2.6.8 and 6.1.1.4)
;
O O 0.011 0.006
;
International Tables for Crystallography
(1992, Vol. C, Tables 4.2.6.8 and 6.1.1.4)
;
Ni Ni 0.339 1.112
;
International Tables for Crystallography
(1992, Vol. C, Tables 4.2.6.8 and 6.1.1.4)
;
P P 0.102 0.094
;
International Tables for Crystallography
(1992, Vol. C, Tables 4.2.6.8 and 6.1.1.4)
;

loop_
_geom_angle_atom_site_label_1
_geom_angle_site_symmetry_1
_geom_angle_atom_site_label_2
_geom_angle_site_symmetry_2
_geom_angle_atom_site_label_3
_geom_angle_site_symmetry_3
_geom_angle
_geom_angle_publ_flag
N3 . Ni1 . N4 . 77.54(18) yes
N3 . Ni1 . N5 . 90.76(13) yes
N4 . Ni1 . N5 . 88.7(1) yes
N3 . Ni1 . N6 . 89.24(13) yes
N4 . Ni1 . N6 . 91.3(1) yes
N5 . Ni1 . N6 . 179.995 yes
O1 . Mn1 . O2 . 93.41(12) yes
O1 . Mn1 . O3 . 91.66(11) yes
O2 . Mn1 . O3 . 97.58(12) yes
O1 . Mn1 . N1 . 91.47(13) yes
O2 . Mn1 . N1 . 173.06(14) yes
O3 . Mn1 . N1 . 87.20(13) yes
O1 . Mn1 . N2 . 165.67(12) yes
O2 . Mn1 . N2 . 92.80(13) yes
O3 . Mn1 . N2 . 100.30(12) yes
N1 . Mn1 . N2 . 81.35(14) yes
F1 . P1 . F2 . 86.1(2) yes
F1 . P1 . F3 . 89.3(2) yes
F2 . P1 . F3 . 93.2(2) yes
F1 . P1 . F4 . 176.6(3) yes
F2 . P1 . F4 . 91.3(3) yes
F3 . P1 . F4 . 88.7(2) yes
F1 . P1 . F5 . 93.0(2) yes
F2 . P1 . F5 . 178.0(2) yes
F3 . P1 . F5 . 88.5(2) yes
F4 . P1 . F5 . 89.8(3) yes
F1 . P1 . F6 . 90.98(19) yes
F2 . P1 . F6 . 90.4(2) yes
F3 . P1 . F6 . 176.5(2) yes
F4 . P1 . F6 . 91.2(2) yes
F5 . P1 . F6 . 87.9(2) yes
Mn1 . O1 . C1 . 121.9(2) yes
Mn1 . O2 . C20 . 130.4(3) yes
Mn1 . O3 . N3 . 132.4(3) yes
Mn1 . N1 . C7 . 122.4(3) yes
Mn1 . N1 . C8 . 116.3(3) yes
C7 . N1 . C8 . 121.3(3) yes
Mn1 . N2 . C11 . 115.9(2) yes
Mn1 . N2 . C14 . 123.8(3) yes
C11 . N2 . C14 . 119.6(3) yes
Ni1 . N3 . O3 . 127.0(3) yes
Ni1 . N3 . C21 . 113.1(4) yes
O3 . N3 . C21 . 119.9(4) yes
Ni1 . N4 . C22 . 115.8(3) yes
Ni1 . N4 . C26 . 126.2(4) yes
C22 . N4 . C26 . 117.9(5) yes
Ni1 . N5 . C27 . 121.3(3) yes
Ni1 . N6 . C30 . 121.9(3) yes
O1 . C1 . C2 . 119.8(4) yes
O1 . C1 . C6 . 122.1(4) yes
C2 . C1 . C6 . 118.1(4) yes
C1 . C2 . C3 . 121.7(4) yes
C1 . C2 . H1 . 119.1(5) no
C3 . C2 . H1 . 119.2(5) no
C2 . C3 . C4 . 120.4(4) yes
C2 . C3 . H2 . 119.8(6) no
C4 . C3 . H2 . 119.8(6) no
C3 . C4 . C5 . 119.7(5) yes
C3 . C4 . H3 . 120.2(6) no
C5 . C4 . H3 . 120.1(6) no
C4 . C5 . C6 . 120.9(5) yes
C4 . C5 . H4 . 119.7(6) no
C6 . C5 . H4 . 119.4(6) no
C1 . C6 . C5 . 119.2(4) yes
C1 . C6 . C7 . 123.2(4) yes
C5 . C6 . C7 . 117.5(4) yes
N1 . C7 . C6 . 125.6(4) yes
N1 . C7 . H5 . 117.1(5) no
C6 . C7 . H5 . 117.2(5) no
N1 . C8 . C9 . 111.9(3) yes
N1 . C8 . C10 . 106.2(3) yes
C9 . C8 . C10 . 109.6(3) yes
N1 . C8 . C11 . 105.5(3) yes
C9 . C8 . C11 . 110.9(3) yes
C10 . C8 . C11 . 112.6(3) yes
C8 . C9 . H6 . 109.4(5) no
C8 . C9 . H7 . 109.4(5) no
H6 . C9 . H7 . 109.3(6) no
C8 . C9 . H8 . 109.5(5) no
H6 . C9 . H8 . 109.5(6) no
H7 . C9 . H8 . 109.6(6) no
C8 . C10 . H9 . 109.5(5) no
C8 . C10 . H10 . 109.4(5) no
H9 . C10 . H10 . 109.6(6) no
C8 . C10 . H11 . 109.4(5) no
H9 . C10 . H11 . 109.5(6) no
H10 . C10 . H11 . 109.3(6) no
N2 . C11 . C8 . 106.8(3) yes
N2 . C11 . C12 . 105.4(3) yes
C8 . C11 . C12 . 111.4(3) yes
N2 . C11 . C13 . 112.2(3) yes
C8 . C11 . C13 . 110.8(3) yes
C12 . C11 . C13 . 110.2(3) yes
C11 . C12 . H12 . 109.5(5) no
C11 . C12 . H13 . 109.5(5) no
H12 . C12 . H13 . 109.4(6) no
C11 . C12 . H14 . 109.5(5) no
H12 . C12 . H14 . 109.5(6) no
H13 . C12 . H14 . 109.3(6) no
C11 . C13 . H15 . 109.5(5) no
C11 . C13 . H16 . 109.6(5) no
H15 . C13 . H16 . 109.4(6) no
C11 . C13 . H17 . 109.6(5) no
H15 . C13 . H17 . 109.4(6) no
H16 . C13 . H17 . 109.3(6) no
N2 . C14 . C15 . 126.6(4) yes
N2 . C14 . H18 . 116.8(5) no
C15 . C14 . H18 . 116.6(5) no
C14 . C15 . C16 . 116.6(4) yes
C14 . C15 . C20 . 123.7(4) yes
C16 . C15 . C20 . 119.7(4) yes
C15 . C16 . C17 . 120.7(5) yes
C15 . C16 . H19 . 119.6(6) no
C17 . C16 . H19 . 119.7(6) no
C16 . C17 . C18 . 119.4(5) yes
C16 . C17 . H20 . 120.4(7) no
C18 . C17 . H20 . 120.2(7) no
C17 . C18 . C19 . 120.7(5) yes
C17 . C18 . H21 . 119.7(6) no
C19 . C18 . H21 . 119.6(6) no
C18 . C19 . C20 . 121.4(4) yes
C18 . C19 . H22 . 119.4(5) no
C20 . C19 . H22 . 119.2(5) no
O2 . C20 . C15 . 122.6(4) yes
O2 . C20 . C19 . 119.3(4) yes
C15 . C20 . C19 . 118.1(4) yes
N3 . C21 . C22 . 118.0(5) yes
N3 . C21 . H23 . 121.0(6) no
C22 . C21 . H23 . 121.0(6) no
N4 . C22 . C21 . 115.2(5) yes
N4 . C22 . C23 . 123.2(5) yes
C21 . C22 . C23 . 121.5(6) yes
C22 . C23 . C24 . 118.0(6) yes
C22 . C23 . H24 . 120.9(7) no
C24 . C23 . H24 . 121.1(7) no
C23 . C24 . C25 . 119.7(5) yes
C23 . C24 . H25 . 120.0(7) no
C25 . C24 . H25 . 120.3(7) no
C24 . C25 . C26 . 118.7(5) yes
C24 . C25 . H26 . 120.6(7) no
C26 . C25 . H26 . 120.8(7) no
N4 . C26 . C25 . 122.3(6) yes
N4 . C26 . H27 . 118.8(6) no
C25 . C26 . H27 . 118.9(6) no
N5 . C27 . C28 . 123.4(4) yes
N5 . C27 . H28 . 118.1(5) no
C28 . C27 . H28 . 118.6(5) no
C27 . C28 . C29 . 119.1(4) yes
C27 . C28 . H29 . 120.5(5) no
C29 . C28 . H29 . 120.5(5) no
C28 . C29 . H30 . 121.2(3) no
N6 . C30 . C31 . 123.7(5) yes
N6 . C30 . H31 . 118.1(5) no
C31 . C30 . H31 . 118.2(6) no
C30 . C31 . C32 . 120.6(5) yes
C30 . C31 . H32 . 119.7(6) no
C32 . C31 . H32 . 119.7(6) no
C31 . C32 . H33 . 122.5(3) no

loop_
_geom_bond_atom_site_label_1
_geom_bond_site_symmetry_1
_geom_bond_atom_site_label_2
_geom_bond_site_symmetry_2
_geom_bond_distance
_geom_bond_publ_flag
Ni1 . N3 . 2.081(4) yes
Ni1 . N4 . 2.104(4) yes
Ni1 . N5 . 2.119(5) yes
Ni1 . N6 . 2.126(5) yes
Mn1 . O1 . 1.903(3) yes
Mn1 . O2 . 1.876(3) yes
Mn1 . O3 . 2.100(3) yes
Mn1 . N1 . 1.993(3) yes
Mn1 . N2 . 1.981(3) yes
P1 . F1 . 1.571(3) yes
P1 . F2 . 1.564(4) yes
P1 . F3 . 1.589(4) yes
P1 . F4 . 1.544(4) yes
P1 . F5 . 1.573(4) yes
P1 . F6 . 1.574(3) yes
O1 . C1 . 1.342(5) yes
O2 . C20 . 1.317(5) yes
O3 . N3 . 1.313(5) yes
N1 . C7 . 1.289(5) yes
N1 . C8 . 1.496(5) yes
N2 . C11 . 1.499(5) yes
N2 . C14 . 1.303(5) yes
N3 . C21 . 1.371(7) yes
N4 . C22 . 1.322(6) yes
N4 . C26 . 1.359(6) yes
N5 . C27 . 1.329(5) yes
N6 . C30 . 1.337(5) yes
C1 . C2 . 1.397(6) yes
C1 . C6 . 1.416(6) yes
C2 . C3 . 1.378(6) yes
C2 . H1 . 0.950(7) no
C3 . C4 . 1.390(7) yes
C3 . H2 . 0.950(7) no
C4 . C5 . 1.373(7) yes
C4 . H3 . 0.950(8) no
C5 . C6 . 1.418(6) yes
C5 . H4 . 0.951(8) no
C6 . C7 . 1.435(6) yes
C7 . H5 . 0.949(7) no
C8 . C9 . 1.540(6) yes
C8 . C10 . 1.528(6) yes
C8 . C11 . 1.571(6) yes
C9 . H6 . 0.950(7) no
C9 . H7 . 0.951(7) no
C9 . H8 . 0.947(7) no
C10 . H9 . 0.948(7) no
C10 . H10 . 0.950(6) no
C10 . H11 . 0.951(6) no
C11 . C12 . 1.532(6) yes
C11 . C13 . 1.528(6) yes
C12 . H12 . 0.949(6) no
C12 . H13 . 0.951(7) no
C12 . H14 . 0.950(6) no
C13 . H15 . 0.951(6) no
C13 . H16 . 0.952(7) no
C13 . H17 . 0.950(6) no
C14 . C15 . 1.432(6) yes
C14 . H18 . 0.949(6) no
C15 . C16 . 1.417(6) yes
C15 . C20 . 1.402(6) yes
C16 . C17 . 1.375(7) yes
C16 . H19 . 0.952(7) no
C17 . C18 . 1.385(7) yes
C17 . H20 . 0.950(9) no
C18 . C19 . 1.378(6) yes
C18 . H21 . 0.949(9) no
C19 . C20 . 1.400(6) yes
C19 . H22 . 0.949(7) no
C21 . C22 . 1.414(7) yes
C21 . H23 . 0.956(8) no
C22 . C23 . 1.411(7) yes
C23 . C24 . 1.374(8) yes
C23 . H24 . 0.948(8) no
C24 . C25 . 1.385(8) yes
C24 . H25 . 0.95(1) no
C25 . C26 . 1.391(7) yes
C25 . H26 . 0.953(8) no
C26 . H27 . 0.952(8) no
C27 . C28 . 1.383(6) yes
C27 . H28 . 0.954(7) no
C28 . C29 . 1.387(5) yes
C28 . H29 . 0.949(7) no
C29 . H30 . 0.949(9) no
C30 . C31 . 1.371(6) yes
C30 . H31 . 0.950(7) no
C31 . C32 . 1.399(6) yes
C31 . H32 . 0.951(8) no
C32 . H33 . 0.950(9) no

loop_
_geom_contact_atom_site_label_1
_geom_contact_site_symmetry_1
_geom_contact_atom_site_label_2
_geom_contact_site_symmetry_2
_geom_contact_distance
_geom_contact_publ_flag
Ni1 . O3 . 3.056(3) yes
Ni1 . O3 5_655 3.056(3) yes
Ni1 . N3 . 2.081(4) yes
Ni1 . N3 5_655 2.081(4) yes
Ni1 . N4 . 2.104(4) yes
Ni1 . N4 5_655 2.104(4) yes
Ni1 . N5 . 2.119(5) yes
Ni1 . N6 . 2.126(5) yes
Ni1 . C21 . 2.906(6) yes
Ni1 . C21 5_655 2.906(6) yes
Ni1 . C22 . 2.932(6) yes
Ni1 . C22 5_655 2.932(6) yes
Ni1 . C26 . 3.106(5) yes
Ni1 . C26 5_655 3.106(5) yes
Ni1 . C27 . 3.030(5) yes
Ni1 . C27 5_655 3.030(5) yes
Ni1 . C30 . 3.051(5) yes
Ni1 . C30 5_655 3.051(5) yes
Ni1 . H27 . 3.179(6) no
Ni1 . H27 5_655 3.179(6) no
Ni1 . H28 . 3.037(6) no
Ni1 . H28 5_655 3.037(6) no
Ni1 . H31 . 3.064(5) no
Ni1 . H31 5_655 3.064(5) no
Mn1 . O1 . 1.903(3) yes
Mn1 . O1 4_555 2.537(3) yes
Mn1 . O2 . 1.876(3) yes
Mn1 . O3 . 2.100(3) yes
Mn1 . N1 . 1.993(3) yes
Mn1 . N2 . 1.981(3) yes
Mn1 . N3 . 3.138(4) yes
Mn1 . C1 . 2.850(4) yes
Mn1 . C1 4_555 3.401(4) yes
Mn1 . C6 . 3.235(4) yes
Mn1 . C7 . 2.896(4) yes
Mn1 . C8 . 2.976(4) yes
Mn1 . C11 . 2.960(4) yes
Mn1 . C12 . 3.556(4) yes
Mn1 . C14 . 2.915(4) yes
Mn1 . C15 . 3.298(4) yes
Mn1 . C20 . 2.907(4) yes
Mn1 . C21 . 3.455(6) yes
Mn1 . H9 . 3.249(5) no
Mn1 . H14 . 3.162(5) no
Mn1 . H23 . 3.064(6) no
P1 . F1 . 1.571(3) yes
P1 . F2 . 1.564(4) yes
P1 . F3 . 1.589(4) yes
P1 . F4 . 1.544(4) yes
P1 . F5 . 1.573(4) yes
P1 . F6 . 1.574(3) yes
P1 . H19 . 3.533(6) no
P1 . H22 7_545 3.52(1) no
P1 . H26 6_554 3.24(2) no
P1 . H33 . 3.542(7) no
F1 . F2 . 2.139(5) yes
F1 . F3 . 2.222(5) yes
F1 . F4 . 3.113(5) yes
F1 . F5 . 2.280(5) yes
F1 . F6 . 2.243(5) yes
F1 . C9 2_655 3.363(6) yes
F1 . C14 . 3.587(5) yes
F1 . C31 . 3.168(6) yes
F1 . C32 . 3.127(5) yes
F1 . H6 2_655 3.30(1) no
F1 . H7 2_655 3.25(2) no
F1 . H8 2_655 2.99(2) no
F1 . H12 . 3.194(6) no
F1 . H17 . 2.826(6) no
F1 . H18 . 2.796(6) no
F1 . H19 . 3.285(7) no
F1 . H26 6_554 3.30(2) no
F1 . H32 . 2.800(7) no
F1 . H33 . 2.764(7) no
F2 . F3 . 2.290(6) yes
F2 . F4 . 2.221(7) yes
F2 . F5 . 3.136(5) yes
F2 . F6 . 2.226(5) yes
F2 . C24 6_554 3.205(7) yes
F2 . C25 6_554 3.252(7) yes
F2 . H2 1_545 3.27(3) no
F2 . H17 . 3.259(7) no
F2 . H18 . 3.252(7) no
F2 . H19 . 3.218(8) no
F2 . H24 7_545 3.39(2) no
F2 . H25 7_545 3.14(2) no
F2 . H25 6_554 2.57(3) no
F2 . H26 6_554 2.68(4) no
F3 . F4 . 2.190(6) yes
F3 . F5 . 2.208(5) yes
F3 . F6 . 3.162(4) yes
F3 . C9 2_655 3.502(6) yes
F3 . C25 6_554 3.189(7) yes
F3 . H2 1_545 3.16(3) no
F3 . H4 2_655 3.50(2) no
F3 . H5 2_655 3.21(2) no
F3 . H7 2_655 3.03(2) no
F3 . H8 2_655 3.10(2) no
F3 . H26 6_554 2.25(3) no
F3 . H29 5_645 2.93(3) no
F3 . H30 1_545 3.18(3) no
F4 . F5 . 2.200(7) yes
F4 . F6 . 2.228(5) yes
F4 . C18 7_545 3.049(7) yes
F4 . C19 7_545 3.244(6) yes
F4 . C28 5_645 3.412(7) yes
F4 . H2 1_545 2.83(3) no
F4 . H21 7_545 2.34(3) no
F4 . H22 7_545 2.74(2) no
F4 . H24 7_545 3.41(2) no
F4 . H29 5_645 2.80(4) no
F4 . H30 1_545 3.31(4) no
F5 . F6 . 2.185(5) yes
F5 . C29 1_545 3.434(7) yes
F5 . C32 . 3.483(8) yes
F5 . H7 6_555 2.98(2) no
F5 . H22 7_545 3.29(2) no
F5 . H30 1_545 2.61(4) no
F5 . H32 . 3.521(7) no
F5 . H33 . 2.658(7) no
F6 . C16 . 3.208(6) yes
F6 . C23 7_545 3.383(7) yes
F6 . H10 6_555 3.03(2) no
F6 . H18 . 3.575(6) no
F6 . H19 . 2.385(6) no
F6 . H22 7_545 2.76(1) no
F6 . H24 7_545 2.48(2) no
F6 . H32 . 3.173(6) no
O1 . O2 . 2.750(4) yes
O1 . O2 4_555 2.933(4) yes
O1 . O3 . 2.874(4) yes
O1 . N1 . 2.791(4) yes
O1 . N1 4_555 3.337(4) yes
O1 . N2 4_555 3.153(4) yes
O1 . C1 . 1.342(5) yes
O1 . C2 . 2.369(5) yes
O1 . C6 . 2.413(5) yes
O1 . C7 . 2.917(5) yes
O1 . C10 4_555 3.304(5) yes
O1 . C20 4_555 3.581(5) yes
O1 . H1 . 2.548(6) no
O1 . H9 4_555 2.486(9) no
O1 . H10 4_555 3.505(7) no
O1 . H23 . 3.247(7) no
O2 . O3 . 2.994(4) yes
O2 . N1 4_555 3.422(4) yes
O2 . N2 . 2.794(4) yes
O2 . N3 . 3.352(6) yes
O2 . C1 4_555 3.173(5) yes
O2 . C6 4_555 3.329(5) yes
O2 . C7 4_555 3.333(5) yes
O2 . C14 . 2.908(5) yes
O2 . C15 . 2.385(5) yes
O2 . C19 . 2.344(5) yes
O2 . C20 . 1.317(5) yes
O2 . C21 . 2.914(6) yes
O2 . H9 4_555 3.395(7) no
O2 . H10 4_555 3.10(1) no
O2 . H22 . 2.527(7) no
O2 . H23 . 2.227(7) no
O3 . N1 . 2.823(4) yes
O3 . N2 . 3.134(4) yes
O3 . N3 . 1.313(5) yes
O3 . N4 5_655 3.487(5) yes
O3 . N6 . 3.593(4) yes
O3 . C1 . 3.102(5) yes
O3 . C6 . 3.277(5) yes
O3 . C7 . 3.232(5) yes
O3 . C12 . 3.339(5) yes
O3 . C21 . 2.323(7) yes
O3 . C22 . 3.589(6) yes
O3 . C26 5_655 3.183(7) yes
O3 . H14 . 2.519(6) no
O3 . H23 . 2.543(8) no
O3 . H27 5_655 2.38(2) no
O3 . H28 5_655 2.80(2) no
O3 . H31 . 3.240(6) no
N1 . N2 . 2.590(5) yes
N1 . C1 . 2.978(5) yes
N1 . C6 . 2.424(5) yes
N1 . C7 . 1.289(5) yes
N1 . C8 . 1.496(5) yes
N1 . C9 . 2.516(5) yes
N1 . C10 . 2.419(5) yes
N1 . C11 . 2.443(5) yes
N1 . C12 . 3.078(5) yes
N1 . H5 . 1.917(6) no
N1 . H6 . 3.323(7) no
N1 . H7 . 2.686(8) no
N1 . H8 . 2.724(6) no
N1 . H9 . 2.619(6) no
N1 . H10 . 2.560(6) no
N1 . H11 . 3.250(6) no
N1 . H13 . 3.507(6) no
N1 . H14 . 2.747(7) no
N1 . H27 5_655 3.38(3) no
N2 . C1 4_555 3.489(5) yes
N2 . C2 4_555 3.478(5) yes
N2 . C8 . 2.464(5) yes
N2 . C10 . 3.131(5) yes
N2 . C11 . 1.499(5) yes
N2 . C12 . 2.410(5) yes
N2 . C13 . 2.513(5) yes
N2 . C14 . 1.303(5) yes
N2 . C15 . 2.444(5) yes
N2 . C20 . 2.990(5) yes
N2 . H1 4_555 3.21(1) no
N2 . H9 . 2.792(6) no
N2 . H12 . 2.581(6) no
N2 . H13 . 3.245(6) no
N2 . H14 . 2.574(6) no
N2 . H15 . 2.620(5) no
N2 . H16 . 3.314(7) no
N2 . H17 . 2.795(6) no
N2 . H18 . 1.927(6) no
N3 . N4 . 2.621(6) yes
N3 . N4 5_655 3.264(7) yes
N3 . N5 . 2.990(6) yes
N3 . N6 . 2.955(5) yes
N3 . C21 . 1.371(7) yes
N3 . C22 . 2.386(7) yes
N3 . C26 5_655 3.484(8) yes
N3 . C27 5_655 3.094(7) yes
N3 . C30 . 3.083(7) yes
N3 . H14 . 3.343(7) no
N3 . H23 . 2.035(8) no
N3 . H27 5_655 2.95(2) no
N3 . H28 5_655 2.57(2) no
N3 . H31 . 2.603(7) no
N4 . N5 . 2.952(5) yes
N4 . N6 . 3.025(5) yes
N4 . C21 . 2.310(7) yes
N4 . C22 . 1.322(6) yes
N4 . C23 . 2.405(7) yes
N4 . C24 . 2.783(7) yes
N4 . C25 . 2.409(6) yes
N4 . C26 . 1.359(6) yes
N4 . C27 . 3.449(6) yes
N4 . C30 . 3.259(6) yes
N4 . H23 . 3.19(1) no
N4 . H24 . 3.250(8) no
N4 . H26 . 3.265(7) no
N4 . H27 . 2.000(8) no
N4 . H28 . 3.315(6) no
N4 . H31 . 2.853(6) no
N5 . C21 . 3.523(6) yes
N5 . C21 5_655 3.523(6) yes
N5 . C22 . 3.548(6) yes
N5 . C22 5_655 3.548(6) yes
N5 . C27 . 1.329(5) yes
N5 . C27 5_655 1.329(5) yes
N5 . C28 . 2.388(6) yes
N5 . C28 5_655 2.388(6) yes
N5 . C29 . 2.789(8) yes
N5 . H28 . 1.967(6) no
N5 . H28 5_655 1.967(6) no
N5 . H29 . 3.233(7) no
N5 . H29 5_655 3.233(7) no
N6 . C30 . 1.337(5) yes
N6 . C30 5_655 1.337(5) yes
N6 . C31 . 2.387(6) yes
N6 . C31 5_655 2.387(6) yes
N6 . C32 . 2.827(8) yes
N6 . H12 . 3.491(6) no
N6 . H12 5_655 3.491(6) no
N6 . H14 . 3.479(5) no
N6 . H14 5_655 3.479(5) no
N6 . H31 . 1.972(4) no
N6 . H31 5_655 1.972(4) no
N6 . H32 . 3.229(7) no
N6 . H32 5_655 3.229(7) no
C1 . C2 . 1.397(6) yes
C1 . C3 . 2.424(6) yes
C1 . C4 . 2.815(7) yes
C1 . C5 . 2.445(7) yes
C1 . C6 . 1.416(6) yes
C1 . C7 . 2.508(6) yes
C1 . C14 4_555 3.562(6) yes
C1 . C15 4_555 3.482(6) yes
C1 . C20 4_555 3.329(6) yes
C1 . H1 . 2.036(7) no
C1 . H2 . 3.276(6) no
C1 . H4 . 3.301(9) no
C1 . H5 . 3.325(8) no
C1 . H9 4_555 3.12(1) no
C1 . H28 5_655 3.39(4) no
C2 . C3 . 1.378(6) yes
C2 . C4 . 2.402(7) yes
C2 . C5 . 2.767(7) yes
C2 . C6 . 2.412(6) yes
C2 . C14 4_555 3.327(6) yes
C2 . C15 4_555 3.510(6) yes
C2 . H1 . 0.950(7) no
C2 . H2 . 2.026(6) no
C2 . H3 . 3.259(9) no
C2 . H9 4_555 2.94(1) no
C2 . H15 4_555 3.48(1) no
C2 . H28 5_655 3.33(4) no
C2 . H29 5_655 3.45(4) no
C3 . C4 . 1.390(7) yes
C3 . C5 . 2.388(7) yes
C3 . C6 . 2.788(6) yes
C3 . H1 . 2.020(8) no
C3 . H2 . 0.950(7) no
C3 . H3 . 2.040(9) no
C3 . H4 . 3.247(9) no
C3 . H28 5_655 3.53(3) no
C3 . H29 5_655 2.91(4) no
C4 . C5 . 1.373(7) yes
C4 . C6 . 2.428(6) yes
C4 . H1 . 3.255(9) no
C4 . H2 . 2.036(8) no
C4 . H3 . 0.950(8) no
C4 . H4 . 2.020(8) no
C4 . H29 5_655 3.37(3) no
C5 . C6 . 1.418(6) yes
C5 . C7 . 2.439(6) yes
C5 . H2 . 3.245(8) no
C5 . H3 . 2.024(7) no
C5 . H3 2_665 3.438(4) no
C5 . H4 . 0.951(8) no
C5 . H5 . 2.565(7) no
C6 . C7 . 1.435(6) yes
C6 . C20 4_555 3.292(6) yes
C6 . H1 . 3.272(8) no
C6 . H3 . 3.286(7) no
C6 . H4 . 2.059(7) no
C6 . H5 . 2.051(7) no
C6 . H27 5_655 3.48(3) no
C6 . H28 5_655 3.60(3) no
C7 . C8 . 2.430(6) yes
C7 . C9 . 2.822(6) yes
C7 . C10 . 3.197(6) yes
C7 . C20 4_555 3.596(6) yes
C7 . H4 . 2.586(7) no
C7 . H5 . 0.949(7) no
C7 . H7 . 2.592(7) no
C7 . H8 . 2.937(6) no
C7 . H9 . 3.555(7) no
C7 . H10 . 2.966(7) no
C7 . H14 . 3.487(7) no
C7 . H22 4_555 3.45(3) no
C7 . H27 5_655 3.22(3) no
C8 . C9 . 1.540(6) yes
C8 . C10 . 1.528(6) yes
C8 . C11 . 1.571(6) yes
C8 . C12 . 2.563(6) yes
C8 . C13 . 2.551(6) yes
C8 . H5 . 2.537(6) no
C8 . H6 . 2.061(7) no
C8 . H7 . 2.061(8) no
C8 . H8 . 2.060(6) no
C8 . H9 . 2.050(7) no
C8 . H10 . 2.050(7) no
C8 . H11 . 2.051(6) no
C8 . H12 . 3.379(7) no
C8 . H13 . 2.767(8) no
C8 . H14 . 2.708(8) no
C8 . H15 . 2.814(6) no
C8 . H16 . 2.642(6) no
C8 . H17 . 3.362(6) no
C9 . C10 . 2.506(7) yes
C9 . C11 . 2.562(6) yes
C9 . C12 . 2.903(6) yes
C9 . C13 . 3.206(7) yes
C9 . H5 . 2.408(7) no
C9 . H6 . 0.950(7) no
C9 . H7 . 0.951(7) no
C9 . H8 . 0.947(7) no
C9 . H9 . 3.326(6) no
C9 . H10 . 2.715(7) no
C9 . H11 . 2.643(7) no
C9 . H12 2_655 3.506(7) no
C9 . H13 . 2.588(7) no
C9 . H14 . 3.063(6) no
C9 . H16 . 2.839(7) no
C9 . H32 6_554 3.48(2) no
C9 . H33 2_655 3.37(2) no
C10 . C11 . 2.578(6) yes
C10 . C13 . 2.920(6) yes
C10 . H1 4_555 3.08(2) no
C10 . H5 . 3.256(7) no
C10 . H6 . 2.679(6) no
C10 . H7 . 2.683(6) no
C10 . H8 . 3.324(8) no
C10 . H9 . 0.948(7) no
C10 . H10 . 0.950(6) no
C10 . H11 . 0.951(6) no
C10 . H15 . 2.695(6) no
C10 . H16 . 2.972(7) no
C10 . H20 6_554 3.42(3) no
C10 . H32 6_554 3.59(2) no
C11 . C12 . 1.532(6) yes
C11 . C13 . 1.528(6) yes
C11 . C14 . 2.423(6) yes
C11 . H6 . 2.774(8) no
C11 . H7 . 3.379(8) no
C11 . H8 . 2.698(7) no
C11 . H9 . 2.696(8) no
C11 . H10 . 3.386(7) no
C11 . H11 . 2.822(7) no
C11 . H12 . 2.054(7) no
C11 . H13 . 2.055(6) no
C11 . H13 2_655 3.511(4) no
C11 . H14 . 2.055(7) no
C11 . H15 . 2.052(6) no
C11 . H16 . 2.054(6) no
C11 . H17 . 2.052(6) no
C11 . H18 . 2.517(7) no
C12 . C13 . 2.509(6) yes
C12 . C14 . 3.104(6) yes
C12 . H6 . 3.180(7) no
C12 . H6 2_655 3.419(7) no
C12 . H8 . 2.507(7) no
C12 . H12 . 0.949(6) no
C12 . H13 . 0.951(7) no
C12 . H13 2_655 2.970(2) no
C12 . H14 . 0.950(6) no
C12 . H15 . 3.315(8) no
C12 . H16 . 2.807(7) no
C12 . H16 2_655 3.221(6) no
C12 . H17 . 2.582(6) no
C12 . H18 . 3.135(7) no
C12 . H27 5_655 3.32(2) no
C13 . C14 . 2.840(6) yes
C13 . H1 4_555 3.54(2) no
C13 . H6 . 2.934(8) no
C13 . H8 . 3.510(7) no
C13 . H9 . 3.024(7) no
C13 . H11 . 2.666(7) no
C13 . H12 . 2.692(8) no
C13 . H13 . 2.682(7) no
C13 . H13 2_655 3.058(6) no
C13 . H14 . 3.328(7) no
C13 . H15 . 0.951(6) no
C13 . H16 . 0.952(7) no
C13 . H17 . 0.950(6) no
C13 . H18 . 2.431(7) no
C14 . C15 . 1.432(6) yes
C14 . C16 . 2.424(7) yes
C14 . C20 . 2.499(6) yes
C14 . H1 4_555 3.26(1) no
C14 . H12 . 2.864(6) no
C14 . H14 . 3.413(6) no
C14 . H15 . 2.819(6) no
C14 . H17 . 2.749(7) no
C14 . H18 . 0.949(6) no
C14 . H19 . 2.570(8) no
C14 . H32 . 3.51(1) no
C15 . C16 . 1.417(6) yes
C15 . C17 . 2.427(7) yes
C15 . C18 . 2.779(7) yes
C15 . C19 . 2.404(6) yes
C15 . C20 . 1.402(6) yes
C15 . H18 . 2.042(7) no
C15 . H19 . 2.061(7) no
C15 . H20 . 3.288(9) no
C15 . H22 . 3.261(7) no
C15 . H31 . 3.532(9) no
C15 . H32 . 3.45(1) no
C16 . C17 . 1.375(7) yes
C16 . C18 . 2.383(7) yes
C16 . C19 . 2.764(7) yes
C16 . C20 . 2.438(6) yes
C16 . H18 . 2.527(8) no
C16 . H19 . 0.952(7) no
C16 . H20 . 2.029(9) no
C16 . H21 . 3.24(1) no
C16 . H24 7_545 3.37(1) no
C16 . H32 . 3.31(1) no
C17 . C18 . 1.385(7) yes
C17 . C19 . 2.401(7) yes
C17 . C20 . 2.814(7) yes
C17 . H11 6_555 3.33(3) no
C17 . H19 . 2.023(9) no
C17 . H20 . 0.950(9) no
C17 . H21 . 2.031(9) no
C17 . H22 . 3.252(8) no
C17 . H24 7_545 3.47(1) no
C18 . C19 . 1.378(6) yes
C18 . C20 . 2.422(6) yes
C18 . H19 . 3.243(9) no
C18 . H20 . 2.035(8) no
C18 . H21 . 0.949(9) no
C18 . H22 . 2.021(7) no
C19 . C20 . 1.400(6) yes
C19 . H5 4_555 3.56(3) no
C19 . H10 4_555 3.59(2) no
C19 . H20 . 3.258(8) no
C19 . H21 . 2.023(8) no
C19 . H22 . 0.949(7) no
C19 . H23 . 3.296(7) no
C19 . H24 . 3.403(8) no
C20 . C21 . 3.477(7) yes
C20 . H18 . 3.318(7) no
C20 . H19 . 3.295(7) no
C20 . H21 . 3.274(9) no
C20 . H22 . 2.039(7) no
C20 . H23 . 2.935(7) no
C20 . H31 . 3.565(9) no
C21 . C22 . 1.414(7) yes
C21 . C23 . 2.465(8) yes
C21 . C26 . 3.564(8) yes
C21 . C30 . 3.450(7) yes
C21 . H20 7_555 3.05(2) no
C21 . H23 . 0.956(8) no
C21 . H24 . 2.67(1) no
C21 . H28 5_655 3.26(2) no
C21 . H31 . 2.673(7) no
C22 . C23 . 1.411(7) yes
C22 . C24 . 2.387(7) yes
C22 . C25 . 2.723(8) yes
C22 . C26 . 2.297(8) yes
C22 . C30 . 3.516(7) yes
C22 . H20 7_555 3.13(2) no
C22 . H23 . 2.075(9) no
C22 . H24 . 2.066(9) no
C22 . H25 . 3.25(1) no
C22 . H27 . 3.15(1) no
C22 . H31 . 2.789(7) no
C23 . C24 . 1.374(8) yes
C23 . C25 . 2.386(8) yes
C23 . C26 . 2.734(8) yes
C23 . H19 7_555 3.14(2) no
C23 . H20 7_555 3.09(2) no
C23 . H23 . 2.674(8) no
C23 . H24 . 0.948(8) no
C23 . H25 . 2.023(9) no
C23 . H26 . 3.25(1) no
C24 . C25 . 1.385(8) yes
C24 . C26 . 2.388(9) yes
C24 . H2 6_565 3.43(2) no
C24 . H3 6_565 3.53(3) no
C24 . H19 7_555 3.52(2) no
C24 . H24 . 2.033(9) no
C24 . H25 . 0.95(1) no
C24 . H26 . 2.04(1) no
C24 . H27 . 3.25(1) no
C25 . C26 . 1.391(7) yes
C25 . H2 6_565 3.43(2) no
C25 . H3 6_565 3.03(3) no
C25 . H8 5_655 3.58(3) no
C25 . H17 6_555 3.46(2) no
C25 . H24 . 3.25(1) no
C25 . H25 . 2.04(1) no
C25 . H26 . 0.953(8) no
C25 . H27 . 2.03(1) no
C26 . H3 6_565 3.32(2) no
C26 . H14 5_655 2.96(1) no
C26 . H25 . 3.25(1) no
C26 . H26 . 2.050(9) no
C26 . H27 . 0.952(8) no
C26 . H28 . 3.339(8) no
C27 . C28 . 1.383(6) yes
C27 . C28 5_655 2.703(6) yes
C27 . C29 . 2.387(7) yes
C27 . H28 . 0.954(7) no
C27 . H28 5_655 3.131(2) no
C27 . H29 . 2.036(7) no
C27 . H30 . 3.253(8) no
C28 . C29 . 1.387(5) yes
C28 . H4 6_565 3.26(2) no
C28 . H21 3_555 3.11(3) no
C28 . H28 . 2.021(7) no
C28 . H29 . 0.949(7) no
C28 . H29 5_655 3.240(2) no
C28 . H30 . 2.046(7) no
C29 . H21 3_555 3.50(2) no
C29 . H21 7_555 3.50(2) no
C29 . H28 . 3.243(7) no
C29 . H28 5_655 3.243(7) no
C29 . H29 . 2.039(7) no
C29 . H29 5_655 2.039(7) no
C29 . H30 . 0.949(9) no
C30 . C31 . 1.371(6) yes
C30 . C31 5_655 2.690(7) yes
C30 . C32 . 2.406(7) yes
C30 . H12 . 3.179(7) no
C30 . H14 . 3.536(7) no
C30 . H31 . 0.950(7) no
C30 . H31 5_655 3.130(2) no
C30 . H32 . 2.019(7) no
C30 . H33 . 3.274(8) no
C31 . C32 . 1.399(6) yes
C31 . H6 6_555 2.86(2) no
C31 . H11 6_555 3.53(2) no
C31 . H12 . 3.097(7) no
C31 . H31 . 2.003(7) no
C31 . H32 . 0.951(8) no
C31 . H32 5_655 3.231(2) no
C31 . H33 . 2.070(7) no
C32 . H6 2_655 2.93(2) no
C32 . H6 6_555 2.93(2) no
C32 . H7 2_655 3.45(2) no
C32 . H7 6_555 3.45(2) no
C32 . H12 . 3.401(6) no
C32 . H12 5_655 3.401(6) no
C32 . H31 . 3.252(7) no
C32 . H31 5_655 3.252(7) no
C32 . H32 . 2.044(6) no
C32 . H32 5_655 2.044(6) no
C32 . H33 . 0.950(9) no
